data_2226059
loop_
_publ_author_name
'Goh, Bey Hing'
'Abdul Kadir, Habsah'
'Abdul Malek, Sri Nurestri'
'Ng, Seik Weng'

_publ_section_title
;
 Swietenolide diacetate from the seeds of <i>Swietenia macrophylla</i>
;
_journal_coeditor_code BT5263
_journal_issue 6
_journal_name_full 'Acta Crystallographica Section E'
_journal_page_first o1396
_journal_paper_doi 10.1107/S1600536810017733
_journal_volume 66
_journal_year 2010
_chemical_formula_iupac 'C31 H38 O10'
_chemical_formula_moiety 'C31 H38 O10'
_chemical_formula_sum 'C31 H38 O10'
_chemical_formula_weight 570.61
_chemical_name_common 'swietenolide diacetate'
_chemical_name_systematic
;
(\a<i>R</i>,4<i>R</i>,4a<i>R</i>,6a<i>S</i>,7<i>R</i>,8<i>S</i>,10<i>R</i>,
11<i>S</i>)-Methyl
\a,10-diacetoxy-4-(3-furyl)-4a,7,9,9-tetramethyl-2,13-dioxo-
1,4,4a,5,6,6a,7,8,9,10,11,12-dodecahydro-7,11-methano-2<i>H</i>-
cycloocta[<i>f</i>][2]benzopyran-8-acetate
;
_space_group_IT_number 19
_symmetry_cell_setting orthorhombic
_symmetry_space_group_name_Hall 'P 2ac 2ab'
_symmetry_space_group_name_H-M 'P 21 21 21'
_atom_sites_solution_hydrogens geom
_atom_sites_solution_primary direct
_atom_sites_solution_secondary difmap
_audit_creation_method SHELXL-97
_cell_angle_alpha 90.00
_cell_angle_beta 90.00
_cell_angle_gamma 90.00
_cell_formula_units_Z 4
_cell_length_a 12.5889(11)
_cell_length_b 13.7109(12)
_cell_length_c 17.0045(14)
_cell_measurement_reflns_used 4600
_cell_measurement_temperature 293(2)
_cell_measurement_theta_max 21.7
_cell_measurement_theta_min 2.2
_cell_volume 2935.1(4)
_computing_cell_refinement 'SAINT (Bruker, 2009)'
_computing_data_collection 'APEX2 (Bruker, 2009)'
_computing_data_reduction 'SAINT (Bruker, 2009)'
_computing_molecular_graphics 'X-SEED (Barbour, 2001)'
_computing_publication_material 'publCIF (Westrip, 2010)'
_computing_structure_refinement 'SHELXL97 (Sheldrick, 2008)'
_computing_structure_solution 'SHELXS97 (Sheldrick, 2008)'
_diffrn_ambient_temperature 293(2)
_diffrn_measured_fraction_theta_full 1.000
_diffrn_measured_fraction_theta_max 1.000
_diffrn_measurement_device_type 'Bruker SMART APEX diffractometer'
_diffrn_measurement_method '\w scans'
_diffrn_radiation_monochromator graphite
_diffrn_radiation_source 'fine-focus sealed tube'
_diffrn_radiation_type MoK\a
_diffrn_radiation_wavelength 0.71073
_diffrn_reflns_av_R_equivalents 0.0774
_diffrn_reflns_av_sigmaI/netI 0.0452
_diffrn_reflns_limit_h_max 16
_diffrn_reflns_limit_h_min -14
_diffrn_reflns_limit_k_max 17
_diffrn_reflns_limit_k_min -17
_diffrn_reflns_limit_l_max 22
_diffrn_reflns_limit_l_min -21
_diffrn_reflns_number 28065
_diffrn_reflns_theta_full 27.50
_diffrn_reflns_theta_max 27.50
_diffrn_reflns_theta_min 1.91
_diffrn_standards_decay_% 0
_diffrn_standards_interval_count 0
_diffrn_standards_interval_time 0
_diffrn_standards_number 0
_exptl_absorpt_coefficient_mu 0.096
_exptl_absorpt_correction_type none
_exptl_crystal_colour Colorless
_exptl_crystal_density_diffrn 1.291
_exptl_crystal_density_method 'not measured'
_exptl_crystal_description Prism
_exptl_crystal_F_000 1216
_exptl_crystal_size_max 0.35
_exptl_crystal_size_mid 0.15
_exptl_crystal_size_min 0.10
_refine_diff_density_max 0.155
_refine_diff_density_min -0.130
_refine_ls_extinction_method none
_refine_ls_goodness_of_fit_ref 1.022
_refine_ls_hydrogen_treatment constr
_refine_ls_matrix_type full
_refine_ls_number_parameters 377
_refine_ls_number_reflns 3771
_refine_ls_number_restraints 0
_refine_ls_restrained_S_all 1.022
_refine_ls_R_factor_all 0.0815
_refine_ls_R_factor_gt 0.0427
_refine_ls_shift/su_max 0.001
_refine_ls_shift/su_mean 0.001
_refine_ls_structure_factor_coef Fsqd
_refine_ls_weighting_details 'calc w=1/[\s^2^(Fo^2^)+(0.0642P)^2^+0.2454P] where P=(Fo^2^+2Fc^2^)/3'
_refine_ls_weighting_scheme calc
_refine_ls_wR_factor_gt 0.1022
_refine_ls_wR_factor_ref 0.1267
_reflns_number_gt 2491
_reflns_number_total 3771
_reflns_threshold_expression I>2\s(I)
_cod_data_source_file bt5263.cif
_cod_data_source_block I
_cod_depositor_comments
;
The following automatic conversions were performed:
'_symmetry_cell_setting' value 'Orthorhombic' changed to 'orthorhombic'
according to '/home/saulius/struct/CIF-dictionaries/cif_core.dic'
dictionary named 'cif_core.dic' version 2.4.1 from
2010-06-29.

'_exptl_absorpt_correction_type' value 'None' changed to
'none' according to '/home/saulius/struct/CIF-dictionaries/cif_core.dic'
dictionary named 'cif_core.dic' version 2.4.1 from 2010-06-29.

Automatic conversion script
Id: cif_fix_enum 1527 2010-12-29 10:47:43Z saulius 
;
_cod_database_code 2226059
_cod_database_fobs_code 2226059

loop_
_symmetry_equiv_pos_as_xyz
'x, y, z'
'-x+1/2, -y, z+1/2'
'-x, y+1/2, -z+1/2'
'x+1/2, -y+1/2, -z'

loop_
_atom_site_type_symbol
_atom_site_label
_atom_site_fract_x
_atom_site_fract_y
_atom_site_fract_z
_atom_site_U_iso_or_equiv
_atom_site_adp_type
_atom_site_calc_flag
_atom_site_refinement_flags
_atom_site_occupancy
_atom_site_disorder_assembly
_atom_site_disorder_group
O O1 0.6572(2) 0.3236(2) -0.20580(14) 0.0747(7) Uani d . 1 . .
O O2 0.7345(2) 0.35757(17) 0.04692(14) 0.0651(6) Uani d . 1 . .
O O3 0.7606(3) 0.4265(2) 0.16075(17) 0.0924(9) Uani d . 1 . .
O O4 0.9749(2) -0.1523(2) 0.17405(16) 0.0828(8) Uani d . 1 . .
O O5 0.55375(19) -0.11379(15) -0.08732(13) 0.0571(6) Uani d . 1 . .
O O6 0.61162(19) 0.03581(15) -0.06055(15) 0.0622(6) Uani d . 1 . .
O O7 0.72148(19) -0.20206(14) -0.03800(12) 0.0521(5) Uani d . 1 . .
O O8 0.7631(3) -0.19051(19) -0.16536(15) 0.0807(8) Uani d . 1 . .
O O9 0.6687(2) 0.0434(2) 0.19007(13) 0.0720(7) Uani d . 1 . .
O O10 0.5727(4) 0.0137(4) 0.2958(3) 0.169(2) Uani d . 1 . .
C C1 0.6620(3) 0.2682(3) -0.13924(19) 0.0620(9) Uani d . 1 . .
H H1 0.6269 0.2091 -0.1325 0.074 Uiso calc R 1 . .
C C2 0.7183(4) 0.4023(3) -0.1918(2) 0.0801(12) Uani d . 1 . .
H H2 0.7296 0.4527 -0.2274 0.096 Uiso calc R 1 . .
C C3 0.7605(4) 0.3985(3) -0.1201(2) 0.0729(11) Uani d . 1 . .
H H3 0.8053 0.4445 -0.0975 0.087 Uiso calc R 1 . .
C C4 0.7242(3) 0.3105(2) -0.08472(19) 0.0520(8) Uani d . 1 . .
C C5 0.7473(3) 0.2725(2) -0.00418(18) 0.0491(7) Uani d . 1 . .
H H5 0.6923 0.2248 0.0095 0.059 Uiso calc R 1 . .
C C6 0.7706(3) 0.3546(3) 0.1211(2) 0.0622(9) Uani d . 1 . .
C C7 0.8189(4) 0.2635(3) 0.1517(2) 0.0704(11) Uani d . 1 . .
H H7A 0.7672 0.2321 0.1856 0.084 Uiso calc R 1 . .
H H7B 0.8790 0.2814 0.1844 0.084 Uiso calc R 1 . .
C C8 0.8569(3) 0.1887(2) 0.09253(17) 0.0486(7) Uani d . 1 . .
C C9 0.8563(2) 0.2247(2) 0.00792(16) 0.0431(7) Uani d . 1 . .
C C10 0.9466(3) 0.2977(2) -0.0049(2) 0.0582(8) Uani d . 1 . .
H H10A 1.0136 0.2651 0.0011 0.087 Uiso calc R 1 . .
H H10B 0.9412 0.3493 0.0330 0.087 Uiso calc R 1 . .
H H10C 0.9416 0.3244 -0.0570 0.087 Uiso calc R 1 . .
C C11 0.8891(3) 0.0997(2) 0.11439(17) 0.0481(7) Uani d . 1 . .
C C12 0.9384(2) 0.0273(2) 0.05864(17) 0.0485(7) Uani d . 1 . .
H H12 1.0107 0.0171 0.0784 0.058 Uiso calc R 1 . .
C C13 0.9526(3) 0.0679(2) -0.02434(17) 0.0510(7) Uani d . 1 . .
H H13A 1.0207 0.1009 -0.0273 0.061 Uiso calc R 1 . .
H H13B 0.9543 0.0140 -0.0613 0.061 Uiso calc R 1 . .
C C14 0.8658(2) 0.1386(2) -0.04903(16) 0.0455(7) Uani d . 1 . .
H H14A 0.7985 0.1043 -0.0512 0.055 Uiso calc R 1 . .
H H14B 0.8812 0.1630 -0.1013 0.055 Uiso calc R 1 . .
C C15 0.8823(2) -0.0758(2) 0.06588(17) 0.0490(7) Uani d . 1 . .
C C16 0.9398(3) -0.1515(3) 0.0156(2) 0.0609(9) Uani d . 1 . .
H H16A 0.9102 -0.2149 0.0254 0.091 Uiso calc R 1 . .
H H16B 1.0140 -0.1518 0.0287 0.091 Uiso calc R 1 . .
H H16C 0.9315 -0.1354 -0.0390 0.091 Uiso calc R 1 . .
C C17 0.7588(2) -0.0670(2) 0.05172(17) 0.0438(7) Uani d . 1 . .
H H17 0.7446 0.0033 0.0537 0.053 Uiso calc R 1 . .
C C18 0.7268(3) -0.09720(19) -0.03206(16) 0.0432(7) Uani d . 1 . .
H H18 0.7836 -0.0755 -0.0673 0.052 Uiso calc R 1 . .
C C19 0.6247(3) -0.0503(2) -0.06065(16) 0.0443(7) Uani d . 1 . .
C C20 0.4543(3) -0.0743(3) -0.1149(2) 0.0680(10) Uani d . 1 . .
H H20A 0.4184 -0.1222 -0.1464 0.102 Uiso calc R 1 . .
H H20B 0.4677 -0.0172 -0.1460 0.102 Uiso calc R 1 . .
H H20C 0.4107 -0.0572 -0.0707 0.102 Uiso calc R 1 . .
C C21 0.7431(3) -0.2402(2) -0.1093(2) 0.0565(8) Uani d . 1 . .
C C22 0.7397(4) -0.3485(2) -0.1083(3) 0.0834(13) Uani d . 1 . .
H H22A 0.8030 -0.3738 -0.1322 0.125 Uiso calc R 1 . .
H H22B 0.6787 -0.3706 -0.1371 0.125 Uiso calc R 1 . .
H H22C 0.7351 -0.3709 -0.0549 0.125 Uiso calc R 1 . .
C C23 0.6916(3) -0.1102(3) 0.12000(18) 0.0590(9) Uani d . 1 . .
C C24 0.5717(3) -0.1013(3) 0.1041(2) 0.0760(11) Uani d . 1 . .
H H24A 0.5331 -0.1158 0.1513 0.114 Uiso calc R 1 . .
H H24B 0.5517 -0.1465 0.0636 0.114 Uiso calc R 1 . .
H H24C 0.5556 -0.0361 0.0874 0.114 Uiso calc R 1 . .
C C25 0.7149(4) -0.2193(3) 0.1370(2) 0.0815(13) Uani d . 1 . .
H H25A 0.7901 -0.2286 0.1426 0.122 Uiso calc R 1 . .
H H25B 0.6893 -0.2584 0.0941 0.122 Uiso calc R 1 . .
H H25C 0.6797 -0.2385 0.1846 0.122 Uiso calc R 1 . .
C C26 0.7198(3) -0.0507(3) 0.19481(19) 0.0641(9) Uani d . 1 . .
H H26 0.6901 -0.0852 0.2402 0.077 Uiso calc R 1 . .
C C27 0.8403(3) -0.0385(3) 0.20878(18) 0.0599(9) Uani d . 1 . .
H H27 0.8563 -0.0606 0.2623 0.072 Uiso calc R 1 . .
C C28 0.8853(3) 0.0659(3) 0.19881(18) 0.0620(9) Uani d . 1 . .
H H28A 0.8418 0.1109 0.2288 0.074 Uiso calc R 1 . .
H H28B 0.9566 0.0679 0.2205 0.074 Uiso calc R 1 . .
C C29 0.9034(3) -0.0992(3) 0.1525(2) 0.0599(9) Uani d . 1 . .
C C30 0.5932(4) 0.0658(5) 0.2431(3) 0.0993(16) Uani d . 1 . .
C C31 0.5422(5) 0.1596(5) 0.2259(3) 0.135(3) Uani d . 1 . .
H H31A 0.4720 0.1484 0.2058 0.203 Uiso calc R 1 . .
H H31B 0.5833 0.1943 0.1875 0.203 Uiso calc R 1 . .
H H31C 0.5379 0.1976 0.2733 0.203 Uiso calc R 1 . .

loop_
_atom_site_aniso_label
_atom_site_aniso_U_11
_atom_site_aniso_U_22
_atom_site_aniso_U_33
_atom_site_aniso_U_12
_atom_site_aniso_U_13
_atom_site_aniso_U_23
O1 0.0871(19) 0.0801(18) 0.0570(15) 0.0094(16) -0.0090(14) -0.0018(13)
O2 0.0688(15) 0.0690(14) 0.0576(14) 0.0173(13) -0.0014(12) -0.0152(12)
O3 0.123(2) 0.0782(17) 0.0757(18) 0.0140(19) 0.0052(17) -0.0303(15)
O4 0.0820(18) 0.0923(19) 0.0742(17) 0.0214(17) -0.0234(15) 0.0242(16)
O5 0.0546(13) 0.0524(12) 0.0643(14) -0.0015(11) -0.0160(12) -0.0047(10)
O6 0.0572(14) 0.0449(12) 0.0844(16) 0.0046(10) -0.0142(13) 0.0017(11)
O7 0.0649(14) 0.0394(10) 0.0521(12) 0.0058(10) -0.0030(11) 0.0013(9)
O8 0.119(2) 0.0714(15) 0.0516(15) 0.0022(17) 0.0051(15) -0.0070(13)
O9 0.0713(16) 0.103(2) 0.0417(12) 0.0149(15) 0.0016(12) -0.0055(12)
O10 0.176(5) 0.226(5) 0.103(3) 0.026(4) 0.082(3) 0.017(3)
C1 0.070(2) 0.064(2) 0.0519(19) -0.0011(19) -0.0007(18) -0.0028(17)
C2 0.098(3) 0.065(2) 0.077(3) 0.011(2) -0.005(3) 0.014(2)
C3 0.093(3) 0.0507(19) 0.075(3) 0.004(2) -0.019(2) 0.0056(17)
C4 0.0514(19) 0.0491(17) 0.0555(19) 0.0085(15) -0.0043(16) -0.0057(14)
C5 0.0475(19) 0.0506(17) 0.0493(17) -0.0008(15) 0.0021(14) -0.0059(14)
C6 0.067(2) 0.066(2) 0.054(2) -0.0016(19) 0.0086(18) -0.0122(17)
C7 0.099(3) 0.066(2) 0.0456(18) 0.001(2) 0.0063(19) -0.0097(16)
C8 0.0516(18) 0.0564(18) 0.0377(15) -0.0057(15) 0.0005(14) -0.0047(14)
C9 0.0406(16) 0.0487(16) 0.0400(15) -0.0035(13) 0.0003(13) -0.0020(13)
C10 0.0514(19) 0.063(2) 0.060(2) -0.0124(17) -0.0019(17) 0.0026(17)
C11 0.0483(18) 0.0587(18) 0.0374(15) -0.0050(16) -0.0054(14) 0.0009(13)
C12 0.0408(16) 0.0629(18) 0.0419(15) 0.0054(15) -0.0063(15) 0.0020(15)
C13 0.0502(18) 0.0547(17) 0.0481(17) 0.0027(16) 0.0063(15) 0.0004(14)
C14 0.0504(17) 0.0508(16) 0.0353(13) -0.0019(14) 0.0025(14) 0.0018(13)
C15 0.0468(17) 0.0568(17) 0.0435(16) 0.0072(15) -0.0059(14) 0.0059(14)
C16 0.058(2) 0.0603(19) 0.064(2) 0.0185(18) -0.0057(18) 0.0014(17)
C17 0.0451(17) 0.0465(15) 0.0397(14) 0.0014(14) -0.0031(13) 0.0044(13)
C18 0.0523(17) 0.0366(14) 0.0407(15) 0.0025(14) -0.0043(14) 0.0012(12)
C19 0.0543(18) 0.0414(16) 0.0372(14) -0.0011(14) -0.0023(14) 0.0008(12)
C20 0.055(2) 0.080(2) 0.069(2) 0.002(2) -0.0195(19) -0.0008(19)
C21 0.056(2) 0.0523(18) 0.061(2) 0.0036(17) -0.0063(17) -0.0084(16)
C22 0.092(3) 0.052(2) 0.106(3) 0.009(2) 0.005(3) -0.022(2)
C23 0.064(2) 0.070(2) 0.0426(17) -0.0084(18) -0.0010(16) 0.0080(15)
C24 0.059(2) 0.116(3) 0.053(2) -0.016(2) 0.0049(18) 0.010(2)
C25 0.096(3) 0.081(3) 0.067(2) -0.022(2) -0.007(2) 0.029(2)
C26 0.067(2) 0.086(2) 0.0386(17) -0.005(2) 0.0029(17) 0.0158(16)
C27 0.070(2) 0.076(2) 0.0341(15) 0.0009(19) -0.0117(16) 0.0160(15)
C28 0.072(2) 0.075(2) 0.0385(16) 0.000(2) -0.0092(16) 0.0015(16)
C29 0.061(2) 0.063(2) 0.056(2) 0.0001(18) -0.0147(17) 0.0156(17)
C30 0.087(3) 0.162(5) 0.049(2) 0.010(4) 0.008(2) -0.016(3)
C31 0.100(4) 0.208(7) 0.099(4) 0.070(5) -0.027(3) -0.056(4)

loop_
_atom_type_symbol
_atom_type_description
_atom_type_scat_dispersion_real
_atom_type_scat_dispersion_imag
_atom_type_scat_source
C C 0.0033 0.0000 'International Tables Vol C Tables 4.2.6.8 and 6.1.1.4'
H H 0.0000 0.0000 'International Tables Vol C Tables 4.2.6.8 and 6.1.1.4'
O O 0.0106 0.0000 'International Tables Vol C Tables 4.2.6.8 and 6.1.1.4'

loop_
_geom_angle_atom_site_label_1
_geom_angle_atom_site_label_2
_geom_angle_atom_site_label_3
_geom_angle_site_symmetry_1
_geom_angle_site_symmetry_3
_geom_angle
_geom_angle_publ_flag
C2 O1 C1 . . 105.9(3) ?
C6 O2 C5 . . 119.8(3) ?
C19 O5 C20 . . 116.7(2) ?
C21 O7 C18 . . 116.1(2) ?
C30 O9 C26 . . 118.8(4) ?
C4 C1 O1 . . 111.0(3) ?
C4 C1 H1 . . 124.5 ?
O1 C1 H1 . . 124.5 ?
C3 C2 O1 . . 111.0(4) ?
C3 C2 H2 . . 124.5 ?
O1 C2 H2 . . 124.5 ?
C2 C3 C4 . . 107.0(4) ?
C2 C3 H3 . . 126.5 ?
C4 C3 H3 . . 126.5 ?
C1 C4 C3 . . 105.1(3) ?
C1 C4 C5 . . 126.5(3) ?
C3 C4 C5 . . 128.4(3) ?
O2 C5 C4 . . 104.2(2) ?
O2 C5 C9 . . 111.0(2) ?
C4 C5 C9 . . 116.5(3) ?
O2 C5 H5 . . 108.3 ?
C4 C5 H5 . . 108.3 ?
C9 C5 H5 . . 108.3 ?
O3 C6 O2 . . 117.9(3) ?
O3 C6 C7 . . 122.5(3) ?
O2 C6 C7 . . 119.6(3) ?
C6 C7 C8 . . 117.8(3) ?
C6 C7 H7A . . 107.8 ?
C8 C7 H7A . . 107.8 ?
C6 C7 H7B . . 107.8 ?
C8 C7 H7B . . 107.8 ?
H7A C7 H7B . . 107.2 ?
C11 C8 C7 . . 121.9(3) ?
C11 C8 C9 . . 124.0(3) ?
C7 C8 C9 . . 114.0(3) ?
C8 C9 C10 . . 110.1(2) ?
C8 C9 C14 . . 110.3(2) ?
C10 C9 C14 . . 110.8(2) ?
C8 C9 C5 . . 105.6(2) ?
C10 C9 C5 . . 111.5(2) ?
C14 C9 C5 . . 108.3(2) ?
C9 C10 H10A . . 109.5 ?
C9 C10 H10B . . 109.5 ?
H10A C10 H10B . . 109.5 ?
C9 C10 H10C . . 109.5 ?
H10A C10 H10C . . 109.5 ?
H10B C10 H10C . . 109.5 ?
C8 C11 C12 . . 123.4(3) ?
C8 C11 C28 . . 122.3(3) ?
C12 C11 C28 . . 114.2(3) ?
C11 C12 C13 . . 112.9(3) ?
C11 C12 C15 . . 110.8(2) ?
C13 C12 C15 . . 116.7(3) ?
C11 C12 H12 . . 105.1 ?
C13 C12 H12 . . 105.1 ?
C15 C12 H12 . . 105.1 ?
C14 C13 C12 . . 113.8(3) ?
C14 C13 H13A . . 108.8 ?
C12 C13 H13A . . 108.8 ?
C14 C13 H13B . . 108.8 ?
C12 C13 H13B . . 108.8 ?
H13A C13 H13B . . 107.7 ?
C13 C14 C9 . . 111.9(2) ?
C13 C14 H14A . . 109.2 ?
C9 C14 H14A . . 109.2 ?
C13 C14 H14B . . 109.2 ?
C9 C14 H14B . . 109.2 ?
H14A C14 H14B . . 107.9 ?
C16 C15 C29 . . 108.3(3) ?
C16 C15 C17 . . 115.7(3) ?
C29 C15 C17 . . 109.6(3) ?
C16 C15 C12 . . 110.5(3) ?
C29 C15 C12 . . 100.6(3) ?
C17 C15 C12 . . 111.0(2) ?
C15 C16 H16A . . 109.5 ?
C15 C16 H16B . . 109.5 ?
H16A C16 H16B . . 109.5 ?
C15 C16 H16C . . 109.5 ?
H16A C16 H16C . . 109.5 ?
H16B C16 H16C . . 109.5 ?
C18 C17 C23 . . 116.6(3) ?
C18 C17 C15 . . 112.3(2) ?
C23 C17 C15 . . 113.1(2) ?
C18 C17 H17 . . 104.5 ?
C23 C17 H17 . . 104.5 ?
C15 C17 H17 . . 104.5 ?
O7 C18 C19 . . 111.1(2) ?
O7 C18 C17 . . 110.2(2) ?
C19 C18 C17 . . 113.9(2) ?
O7 C18 H18 . . 107.1 ?
C19 C18 H18 . . 107.1 ?
C17 C18 H18 . . 107.1 ?
O6 C19 O5 . . 123.8(3) ?
O6 C19 C18 . . 122.4(3) ?
O5 C19 C18 . . 113.7(2) ?
O5 C20 H20A . . 109.5 ?
O5 C20 H20B . . 109.5 ?
H20A C20 H20B . . 109.5 ?
O5 C20 H20C . . 109.5 ?
H20A C20 H20C . . 109.5 ?
H20B C20 H20C . . 109.5 ?
O8 C21 O7 . . 122.5(3) ?
O8 C21 C22 . . 125.7(3) ?
O7 C21 C22 . . 111.8(3) ?
C21 C22 H22A . . 109.5 ?
C21 C22 H22B . . 109.5 ?
H22A C22 H22B . . 109.5 ?
C21 C22 H22C . . 109.5 ?
H22A C22 H22C . . 109.5 ?
H22B C22 H22C . . 109.5 ?
C24 C23 C26 . . 109.1(3) ?
C24 C23 C25 . . 107.1(3) ?
C26 C23 C25 . . 108.1(3) ?
C24 C23 C17 . . 111.9(3) ?
C26 C23 C17 . . 106.7(3) ?
C25 C23 C17 . . 113.8(3) ?
C23 C24 H24A . . 109.5 ?
C23 C24 H24B . . 109.5 ?
H24A C24 H24B . . 109.5 ?
C23 C24 H24C . . 109.5 ?
H24A C24 H24C . . 109.5 ?
H24B C24 H24C . . 109.5 ?
C23 C25 H25A . . 109.5 ?
C23 C25 H25B . . 109.5 ?
H25A C25 H25B . . 109.5 ?
C23 C25 H25C . . 109.5 ?
H25A C25 H25C . . 109.5 ?
H25B C25 H25C . . 109.5 ?
O9 C26 C27 . . 110.4(3) ?
O9 C26 C23 . . 108.8(3) ?
C27 C26 C23 . . 114.1(3) ?
O9 C26 H26 . . 107.8 ?
C27 C26 H26 . . 107.8 ?
C23 C26 H26 . . 107.8 ?
C29 C27 C26 . . 111.3(3) ?
C29 C27 C28 . . 104.4(3) ?
C26 C27 C28 . . 116.3(3) ?
C29 C27 H27 . . 108.2 ?
C26 C27 H27 . . 108.2 ?
C28 C27 H27 . . 108.2 ?
C11 C28 C27 . . 113.5(3) ?
C11 C28 H28A . . 108.9 ?
C27 C28 H28A . . 108.9 ?
C11 C28 H28B . . 108.9 ?
C27 C28 H28B . . 108.9 ?
H28A C28 H28B . . 107.7 ?
O4 C29 C27 . . 122.3(3) ?
O4 C29 C15 . . 123.0(3) ?
C27 C29 C15 . . 114.0(3) ?
O10 C30 O9 . . 121.8(6) ?
O10 C30 C31 . . 126.1(5) ?
O9 C30 C31 . . 112.1(5) ?
C30 C31 H31A . . 109.5 ?
C30 C31 H31B . . 109.5 ?
H31A C31 H31B . . 109.5 ?
C30 C31 H31C . . 109.5 ?
H31A C31 H31C . . 109.5 ?
H31B C31 H31C . . 109.5 ?

loop_
_geom_bond_atom_site_label_1
_geom_bond_atom_site_label_2
_geom_bond_site_symmetry_2
_geom_bond_distance
_geom_bond_publ_flag
O1 C2 . 1.347(5) ?
O1 C1 . 1.364(4) ?
O2 C6 . 1.342(4) ?
O2 C5 . 1.463(4) ?
O3 C6 . 1.200(4) ?
O4 C29 . 1.214(4) ?
O5 C19 . 1.327(3) ?
O5 C20 . 1.442(4) ?
O6 C19 . 1.193(3) ?
O7 C21 . 1.348(4) ?
O7 C18 . 1.443(3) ?
O8 C21 . 1.198(4) ?
O9 C30 . 1.345(5) ?
O9 C26 . 1.445(5) ?
O10 C30 . 1.175(7) ?
C1 C4 . 1.345(5) ?
C1 H1 . 0.9300 ?
C2 C3 . 1.330(5) ?
C2 H2 . 0.9300 ?
C3 C4 . 1.423(5) ?
C3 H3 . 0.9300 ?
C4 C5 . 1.494(5) ?
C5 C9 . 1.535(4) ?
C5 H5 . 0.9800 ?
C6 C7 . 1.484(5) ?
C7 C8 . 1.514(4) ?
C7 H7A . 0.9700 ?
C7 H7B . 0.9700 ?
C8 C11 . 1.339(4) ?
C8 C9 . 1.521(4) ?
C9 C10 . 1.530(4) ?
C9 C14 . 1.532(4) ?
C10 H10A . 0.9600 ?
C10 H10B . 0.9600 ?
C10 H10C . 0.9600 ?
C11 C12 . 1.506(4) ?
C11 C28 . 1.509(4) ?
C12 C13 . 1.528(4) ?
C12 C15 . 1.585(4) ?
C12 H12 . 0.9800 ?
C13 C14 . 1.520(4) ?
C13 H13A . 0.9700 ?
C13 H13B . 0.9700 ?
C14 H14A . 0.9700 ?
C14 H14B . 0.9700 ?
C15 C16 . 1.528(5) ?
C15 C29 . 1.531(5) ?
C15 C17 . 1.578(4) ?
C16 H16A . 0.9600 ?
C16 H16B . 0.9600 ?
C16 H16C . 0.9600 ?
C17 C18 . 1.538(4) ?
C17 C23 . 1.554(4) ?
C17 H17 . 0.9800 ?
C18 C19 . 1.517(4) ?
C18 H18 . 0.9800 ?
C20 H20A . 0.9600 ?
C20 H20B . 0.9600 ?
C20 H20C . 0.9600 ?
C21 C22 . 1.486(5) ?
C22 H22A . 0.9600 ?
C22 H22B . 0.9600 ?
C22 H22C . 0.9600 ?
C23 C24 . 1.538(5) ?
C23 C26 . 1.552(5) ?
C23 C25 . 1.552(5) ?
C24 H24A . 0.9600 ?
C24 H24B . 0.9600 ?
C24 H24C . 0.9600 ?
C25 H25A . 0.9600 ?
C25 H25B . 0.9600 ?
C25 H25C . 0.9600 ?
C26 C27 . 1.544(5) ?
C26 H26 . 0.9800 ?
C27 C29 . 1.497(5) ?
C27 C28 . 1.549(5) ?
C27 H27 . 0.9800 ?
C28 H28A . 0.9700 ?
C28 H28B . 0.9700 ?
C30 C31 . 1.467(8) ?
C31 H31A . 0.9600 ?
C31 H31B . 0.9600 ?
C31 H31C . 0.9600 ?

loop_
_geom_torsion_atom_site_label_1
_geom_torsion_atom_site_label_2
_geom_torsion_atom_site_label_3
_geom_torsion_atom_site_label_4
_geom_torsion_site_symmetry_1
_geom_torsion_site_symmetry_2
_geom_torsion_site_symmetry_3
_geom_torsion_site_symmetry_4
_geom_torsion
_geom_torsion_publ_flag
C2 O1 C1 C4 . . . . 0.0(4) ?
C1 O1 C2 C3 . . . . 0.0(5) ?
O1 C2 C3 C4 . . . . 0.0(5) ?
O1 C1 C4 C3 . . . . 0.0(4) ?
O1 C1 C4 C5 . . . . 179.0(3) ?
C2 C3 C4 C1 . . . . 0.0(4) ?
C2 C3 C4 C5 . . . . -179.0(3) ?
C6 O2 C5 C4 . . . . -166.2(3) ?
C6 O2 C5 C9 . . . . -40.0(4) ?
C1 C4 C5 O2 . . . . -134.2(3) ?
C3 C4 C5 O2 . . . . 44.6(4) ?
C1 C4 C5 C9 . . . . 103.2(4) ?
C3 C4 C5 C9 . . . . -78.0(4) ?
C5 O2 C6 O3 . . . . 178.5(3) ?
C5 O2 C6 C7 . . . . -2.7(5) ?
O3 C6 C7 C8 . . . . -162.5(4) ?
O2 C6 C7 C8 . . . . 18.8(5) ?
C6 C7 C8 C11 . . . . -171.5(3) ?
C6 C7 C8 C9 . . . . 9.4(5) ?
C11 C8 C9 C10 . . . . -106.3(3) ?
C7 C8 C9 C10 . . . . 72.8(4) ?
C11 C8 C9 C14 . . . . 16.4(4) ?
C7 C8 C9 C14 . . . . -164.5(3) ?
C11 C8 C9 C5 . . . . 133.3(3) ?
C7 C8 C9 C5 . . . . -47.7(3) ?
O2 C5 C9 C8 . . . . 63.6(3) ?
C4 C5 C9 C8 . . . . -177.4(3) ?
O2 C5 C9 C10 . . . . -55.9(3) ?
C4 C5 C9 C10 . . . . 63.0(3) ?
O2 C5 C9 C14 . . . . -178.1(2) ?
C4 C5 C9 C14 . . . . -59.2(3) ?
C7 C8 C11 C12 . . . . -173.2(3) ?
C9 C8 C11 C12 . . . . 5.9(5) ?
C7 C8 C11 C28 . . . . 2.8(5) ?
C9 C8 C11 C28 . . . . -178.1(3) ?
C8 C11 C12 C13 . . . . 2.8(4) ?
C28 C11 C12 C13 . . . . -173.5(3) ?
C8 C11 C12 C15 . . . . -130.2(3) ?
C28 C11 C12 C15 . . . . 53.5(3) ?
C11 C12 C13 C14 . . . . -33.9(4) ?
C15 C12 C13 C14 . . . . 96.2(3) ?
C12 C13 C14 C9 . . . . 57.0(3) ?
C8 C9 C14 C13 . . . . -46.3(3) ?
C10 C9 C14 C13 . . . . 76.0(3) ?
C5 C9 C14 C13 . . . . -161.5(2) ?
C11 C12 C15 C16 . . . . -174.1(2) ?
C13 C12 C15 C16 . . . . 54.8(3) ?
C11 C12 C15 C29 . . . . -59.9(3) ?
C13 C12 C15 C29 . . . . 169.0(3) ?
C11 C12 C15 C17 . . . . 56.0(3) ?
C13 C12 C15 C17 . . . . -75.1(3) ?
C16 C15 C17 C18 . . . . -27.1(4) ?
C29 C15 C17 C18 . . . . -149.8(3) ?
C12 C15 C17 C18 . . . . 100.0(3) ?
C16 C15 C17 C23 . . . . 107.4(3) ?
C29 C15 C17 C23 . . . . -15.4(4) ?
C12 C15 C17 C23 . . . . -125.6(3) ?
C21 O7 C18 C19 . . . . 82.4(3) ?
C21 O7 C18 C17 . . . . -150.4(3) ?
C23 C17 C18 O7 . . . . -52.8(3) ?
C15 C17 C18 O7 . . . . 80.0(3) ?
C23 C17 C18 C19 . . . . 72.9(3) ?
C15 C17 C18 C19 . . . . -154.4(2) ?
C20 O5 C19 O6 . . . . -2.2(4) ?
C20 O5 C19 C18 . . . . 179.5(3) ?
O7 C18 C19 O6 . . . . 179.6(3) ?
C17 C18 C19 O6 . . . . 54.4(4) ?
O7 C18 C19 O5 . . . . -2.1(3) ?
C17 C18 C19 O5 . . . . -127.3(3) ?
C18 O7 C21 O8 . . . . -1.8(5) ?
C18 O7 C21 C22 . . . . 177.7(3) ?
C18 C17 C23 C24 . . . . -47.1(4) ?
C15 C17 C23 C24 . . . . -179.4(3) ?
C18 C17 C23 C26 . . . . -166.3(3) ?
C15 C17 C23 C26 . . . . 61.3(4) ?
C18 C17 C23 C25 . . . . 74.5(4) ?
C15 C17 C23 C25 . . . . -57.9(4) ?
C30 O9 C26 C27 . . . . -119.0(4) ?
C30 O9 C26 C23 . . . . 115.2(4) ?
C24 C23 C26 O9 . . . . -45.9(4) ?
C25 C23 C26 O9 . . . . -162.1(3) ?
C17 C23 C26 O9 . . . . 75.1(3) ?
C24 C23 C26 C27 . . . . -169.6(3) ?
C25 C23 C26 C27 . . . . 74.2(4) ?
C17 C23 C26 C27 . . . . -48.6(4) ?
O9 C26 C27 C29 . . . . -130.9(3) ?
C23 C26 C27 C29 . . . . -8.0(4) ?
O9 C26 C27 C28 . . . . -11.4(4) ?
C23 C26 C27 C28 . . . . 111.4(4) ?
C8 C11 C28 C27 . . . . 135.0(3) ?
C12 C11 C28 C27 . . . . -48.6(4) ?
C29 C27 C28 C11 . . . . 51.4(4) ?
C26 C27 C28 C11 . . . . -71.7(4) ?
C26 C27 C29 O4 . . . . -130.9(4) ?
C28 C27 C29 O4 . . . . 102.9(4) ?
C26 C27 C29 C15 . . . . 58.6(4) ?
C28 C27 C29 C15 . . . . -67.7(4) ?
C16 C15 C29 O4 . . . . 17.0(5) ?
C17 C15 C29 O4 . . . . 144.1(3) ?
C12 C15 C29 O4 . . . . -98.9(4) ?
C16 C15 C29 C27 . . . . -172.5(3) ?
C17 C15 C29 C27 . . . . -45.4(4) ?
C12 C15 C29 C27 . . . . 71.6(3) ?
C26 O9 C30 O10 . . . . 4.9(7) ?
C26 O9 C30 C31 . . . . -174.6(4) ?

loop_
_cod_related_entry_id
_cod_related_entry_database
_cod_related_entry_code
1 ChemSpider 10404649
